data_7208620
loop_
_publ_author_name
'Zou, Guohong'
'Ma, Zuju'
'Wu, Kechen'
'Ye, Ning'

_publ_section_title
;
 Cadmium-rare earth oxyborates Cd4ReO(BO3)3 (Re = Y, Gd, Lu): congruently
 melting compounds with large SHG responses
;
_journal_issue 37
_journal_name_full 'Journal of Materials Chemistry'
_journal_page_first 19911
_journal_paper_doi 10.1039/c2jm33029f
_journal_volume 22
_journal_year 2012
_chemical_formula_sum 'B3 Cd4 O10 Y'
_chemical_formula_weight 730.94
_chemical_name_systematic
;
?
;
_space_group_IT_number 8
_symmetry_cell_setting monoclinic
_symmetry_space_group_name_Hall 'C -2y'
_symmetry_space_group_name_H-M 'C 1 m 1'
_atom_sites_solution_hydrogens NONE
_atom_sites_solution_primary direct
_atom_sites_solution_secondary difmap
_audit_creation_method SHELXL-97
_cell_angle_alpha 90.00
_cell_angle_beta 100.088(7)
_cell_angle_gamma 90.00
_cell_formula_units_Z 2
_cell_length_a 7.9627(10)
_cell_length_b 15.793(2)
_cell_length_c 3.4706(4)
_cell_measurement_reflns_used 719
_cell_measurement_temperature 293(2)
_cell_measurement_theta_max 27.4123
_cell_measurement_theta_min 2.9008
_cell_volume 429.70(9)
_computing_cell_refinement 'CrystalClear (Rigaku Inc., 2008)'
_computing_data_collection 'CrystalClear (Rigaku Inc., 2008)'
_computing_data_reduction 'CrystalClear (Rigaku Inc., 2008)'
_computing_molecular_graphics 'SHELXL-97 (Sheldrick, 1997)'
_computing_publication_material 'SHELXL-97 (Sheldrick, 1997)'
_computing_structure_refinement 'SHELXL-97 (Sheldrick, 1997)'
_computing_structure_solution 'SHELXS-97 (Sheldrick, 1990)'
_diffrn_ambient_temperature 293(2)
_diffrn_detector_area_resol_mean 14.6306
_diffrn_measured_fraction_theta_full 1.000
_diffrn_measured_fraction_theta_max 1.000
_diffrn_measurement_device
;
Mercury70 (2x2 bin mode)
;
_diffrn_measurement_method CCD_Profile_fitting
_diffrn_radiation_monochromator graphite
_diffrn_radiation_source 'fine-focus sealed tube'
_diffrn_radiation_type MoK\a
_diffrn_radiation_wavelength 0.71073
_diffrn_reflns_av_R_equivalents 0.0532
_diffrn_reflns_av_sigmaI/netI 0.0793
_diffrn_reflns_limit_h_max 10
_diffrn_reflns_limit_h_min -10
_diffrn_reflns_limit_k_max 20
_diffrn_reflns_limit_k_min -20
_diffrn_reflns_limit_l_max 4
_diffrn_reflns_limit_l_min -4
_diffrn_reflns_number 2379
_diffrn_reflns_theta_full 27.47
_diffrn_reflns_theta_max 27.47
_diffrn_reflns_theta_min 2.58
_diffrn_standards_decay_% 0
_diffrn_standards_interval_count none
_diffrn_standards_interval_time none
_exptl_absorpt_coefficient_mu 16.460
_exptl_absorpt_correction_T_max 1.0000
_exptl_absorpt_correction_T_min 0.5875
_exptl_absorpt_correction_type multi-scan
_exptl_crystal_colour White
_exptl_crystal_density_diffrn 5.649
_exptl_crystal_density_method 'not measured'
_exptl_crystal_description Prism
_exptl_crystal_F_000 652
_exptl_crystal_size_max 0.3500
_exptl_crystal_size_mid 0.1500
_exptl_crystal_size_min 0.1000
_refine_diff_density_max 3.023
_refine_diff_density_min -1.595
_refine_diff_density_rms 0.415
_refine_ls_abs_structure_details 'Flack H D (1983), Acta Cryst. A39, 876-881'
_refine_ls_abs_structure_Flack 0.246(19)
_refine_ls_extinction_coef 0.0283(17)
_refine_ls_extinction_expression Fc^*^=kFc[1+0.001xFc^2^\l^3^/sin(2\q)]^-1/4^
_refine_ls_extinction_method SHELXL
_refine_ls_goodness_of_fit_ref 1.015
_refine_ls_hydrogen_treatment NONE
_refine_ls_matrix_type full
_refine_ls_number_parameters 53
_refine_ls_number_reflns 1019
_refine_ls_number_restraints 2
_refine_ls_restrained_S_all 1.014
_refine_ls_R_factor_all 0.0439
_refine_ls_R_factor_gt 0.0434
_refine_ls_shift/su_max 0.020
_refine_ls_shift/su_mean 0.005
_refine_ls_structure_factor_coef Fsqd
_refine_ls_weighting_details 'calc w=1/[\s^2^(Fo^2^)+(0.0590P)^2^+0.0000P] where P=(Fo^2^+2Fc^2^)/3'
_refine_ls_weighting_scheme calc
_refine_ls_wR_factor_gt 0.1027
_refine_ls_wR_factor_ref 0.1030
_reflns_number_gt 977
_reflns_number_total 1019
_reflns_threshold_expression >2sigma(I)
_cod_data_source_file c2jm33029f.txt
_cod_data_source_block Cd4YO-BO3-3
_cod_depositor_comments
;
The following automatic conversions were performed:

'_exptl_absorpt_correction_type' value 'Multi-scan' changed to
'multi-scan' according to
/home/saulius/struct/CIF-dictionaries/cif_core.dic dictionary named
'cif_core.dic' version 2.4.1 from 2010-06-29.

Automatic conversion script
Id: cif_fix_values 1891 2012-01-12 08:04:46Z andrius 
;
_cod_original_cell_volume 429.71(9)
_cod_original_sg_symbol_H-M Cm
_cod_database_code 7208620

loop_
_symmetry_equiv_pos_as_xyz
'x, y, z'
'x, -y, z'
'x+1/2, y+1/2, z'
'x+1/2, -y+1/2, z'

loop_
_atom_site_label
_atom_site_type_symbol
_atom_site_fract_x
_atom_site_fract_y
_atom_site_fract_z
_atom_site_U_iso_or_equiv
_atom_site_adp_type
_atom_site_occupancy
_atom_site_symmetry_multiplicity
_atom_site_calc_flag
_atom_site_refinement_flags
Cd1 Cd 0.38419(12) 0.11205(6) 0.22190(18) 0.0086(3) Uani 1 1 d .
Cd2 Cd 1.00048(14) -0.17854(7) -0.4741(2) 0.0132(3) Uani 1 1 d .
Y1 Y 0.7380(2) 0.0000 -0.1142(4) 0.0028(4) Uiso 1 2 d S
O1 O 0.5606(16) 0.0000 0.310(3) 0.003(2) Uiso 1 2 d S
O2 O 0.9406(17) 0.0000 -0.524(4) 0.009(3) Uiso 1 2 d S
O3 O 0.5261(16) 0.1791(7) 0.772(4) 0.021(2) Uiso 1 1 d .
O4 O 0.1995(11) 0.0763(6) 0.650(2) 0.0047(18) Uiso 1 1 d .
O5 O 0.8224(12) -0.1422(6) -0.036(3) 0.0064(18) Uiso 1 1 d .
O6 O 0.2103(18) 0.2302(9) 0.187(4) 0.031(3) Uiso 1 1 d .
B1 B 1.112(3) 0.0000 -0.409(6) 0.005(4) Uiso 1 2 d S
B2 B 0.687(2) 0.1980(12) 0.961(4) 0.011(3) Uiso 1 1 d .

loop_
_atom_site_aniso_label
_atom_site_aniso_U_11
_atom_site_aniso_U_22
_atom_site_aniso_U_33
_atom_site_aniso_U_23
_atom_site_aniso_U_13
_atom_site_aniso_U_12
Cd1 0.0091(5) 0.0056(5) 0.0122(5) 0.0006(4) 0.0048(3) 0.0011(4)
Cd2 0.0151(6) 0.0117(6) 0.0141(5) 0.0016(4) 0.0064(4) 0.0002(4)

loop_
_atom_type_symbol
_atom_type_description
_atom_type_scat_dispersion_real
_atom_type_scat_dispersion_imag
_atom_type_scat_source
B B 0.0013 0.0007 'International Tables Vol C Tables 4.2.6.8 and 6.1.1.4'
O O 0.0106 0.0060 'International Tables Vol C Tables 4.2.6.8 and 6.1.1.4'
Y Y -2.7962 3.5667 'International Tables Vol C Tables 4.2.6.8 and 6.1.1.4'
Cd Cd -0.8075 1.2024 'International Tables Vol C Tables 4.2.6.8 and 6.1.1.4'

loop_
_geom_angle_atom_site_label_1
_geom_angle_atom_site_label_2
_geom_angle_atom_site_label_3
_geom_angle
_geom_angle_site_symmetry_1
_geom_angle_site_symmetry_3
O1 Cd1 O3 92.6(4) . .
O1 Cd1 O6 175.1(5) . .
O3 Cd1 O6 82.8(5) . .
O1 Cd1 O4 102.3(4) . 1_554
O3 Cd1 O4 165.2(4) . 1_554
O6 Cd1 O4 82.4(4) . 1_554
O1 Cd1 O3 94.8(4) . 1_554
O3 Cd1 O3 97.0(5) . 1_554
O6 Cd1 O3 87.4(4) . 1_554
O4 Cd1 O3 81.2(4) 1_554 1_554
O1 Cd1 O4 99.9(4) . .
O3 Cd1 O4 81.7(4) . .
O6 Cd1 O4 77.9(4) . .
O4 Cd1 O4 96.3(3) 1_554 .
O3 Cd1 O4 165.3(4) 1_554 .
O1 Cd1 Cd1 91.5(3) . 1_554
O3 Cd1 Cd1 138.1(3) . 1_554
O6 Cd1 Cd1 93.0(3) . 1_554
O4 Cd1 Cd1 42.0(2) 1_554 1_554
O3 Cd1 Cd1 41.1(3) 1_554 1_554
O4 Cd1 Cd1 138.3(2) . 1_554
O1 Cd1 Cd1 88.5(3) . 1_556
O3 Cd1 Cd1 41.9(3) . 1_556
O6 Cd1 Cd1 87.0(3) . 1_556
O4 Cd1 Cd1 138.0(2) 1_554 1_556
O3 Cd1 Cd1 138.9(3) 1_554 1_556
O4 Cd1 Cd1 41.7(2) . 1_556
Cd1 Cd1 Cd1 180.00(3) 1_554 1_556
O1 Cd1 Y1 34.0(3) . .
O3 Cd1 Y1 101.1(3) . .
O6 Cd1 Y1 148.7(3) . .
O4 Cd1 Y1 91.0(2) 1_554 .
O3 Cd1 Y1 61.3(3) 1_554 .
O4 Cd1 Y1 133.4(2) . .
Cd1 Cd1 Y1 63.23(3) 1_554 .
Cd1 Cd1 Y1 116.77(3) 1_556 .
O1 Cd1 Y1 33.0(3) . 1_556
O3 Cd1 Y1 60.0(3) . 1_556
O6 Cd1 Y1 142.2(3) . 1_556
O4 Cd1 Y1 134.8(2) 1_554 1_556
O3 Cd1 Y1 103.0(3) 1_554 1_556
O4 Cd1 Y1 89.1(2) . 1_556
Cd1 Cd1 Y1 118.82(3) 1_554 1_556
Cd1 Cd1 Y1 61.18(3) 1_556 1_556
Y1 Cd1 Y1 55.60(2) . 1_556
O4 Cd2 O5 107.2(3) 2_654 1_554
O4 Cd2 O5 100.8(3) 2_654 .
O5 Cd2 O5 98.0(3) 1_554 .
O4 Cd2 O6 78.8(4) 2_654 2_654
O5 Cd2 O6 92.8(4) 1_554 2_654
O5 Cd2 O6 168.8(4) . 2_654
O4 Cd2 O3 126.2(4) 2_654 3_544
O5 Cd2 O3 122.9(4) 1_554 3_544
O5 Cd2 O3 91.3(4) . 3_544
O6 Cd2 O3 80.2(5) 2_654 3_544
O4 Cd2 B2 96.3(4) 2_654 3_544
O5 Cd2 B2 148.1(4) 1_554 3_544
O5 Cd2 B2 98.6(4) . 3_544
O6 Cd2 B2 70.4(5) 2_654 3_544
O3 Cd2 B2 29.9(5) 3_544 3_544
O4 Cd2 Cd2 93.9(2) 2_654 1_554
O5 Cd2 Cd2 41.5(2) 1_554 1_554
O5 Cd2 Cd2 139.5(2) . 1_554
O6 Cd2 Cd2 51.3(3) 2_654 1_554
O3 Cd2 Cd2 109.9(3) 3_544 1_554
B2 Cd2 Cd2 117.1(3) 3_544 1_554
O4 Cd2 Cd2 86.1(2) 2_654 1_556
O5 Cd2 Cd2 138.5(2) 1_554 1_556
O5 Cd2 Cd2 40.5(2) . 1_556
O6 Cd2 Cd2 128.7(3) 2_654 1_556
O3 Cd2 Cd2 70.1(3) 3_544 1_556
B2 Cd2 Cd2 62.9(3) 3_544 1_556
Cd2 Cd2 Cd2 180.0 1_554 1_556
O1 Y1 O1 102.6(5) . 1_554
O1 Y1 O2 176.0(4) . .
O1 Y1 O2 81.5(5) 1_554 .
O1 Y1 O5 97.3(2) . 2
O1 Y1 O5 103.1(2) 1_554 2
O2 Y1 O5 81.7(2) . 2
O1 Y1 O5 97.3(2) . .
O1 Y1 O5 103.1(2) 1_554 .
O2 Y1 O5 81.7(2) . .
O5 Y1 O5 146.3(5) 2 .
O1 Y1 O2 80.9(4) . 1_556
O1 Y1 O2 176.5(5) 1_554 1_556
O2 Y1 O2 95.1(5) . 1_556
O5 Y1 O2 76.3(2) 2 1_556
O5 Y1 O2 76.3(2) . 1_556
O1 Y1 Y1 38.9(3) . 1_556
O1 Y1 Y1 141.5(3) 1_554 1_556
O2 Y1 Y1 137.0(3) . 1_556
O5 Y1 Y1 86.3(2) 2 1_556
O5 Y1 Y1 86.3(2) . 1_556
O2 Y1 Y1 41.9(3) 1_556 1_556
O1 Y1 Y1 141.1(3) . 1_554
O1 Y1 Y1 38.5(3) 1_554 1_554
O2 Y1 Y1 43.0(3) . 1_554
O5 Y1 Y1 93.7(2) 2 1_554
O5 Y1 Y1 93.7(2) . 1_554
O2 Y1 Y1 138.1(3) 1_556 1_554
Y1 Y1 Y1 180.0 1_556 1_554
O1 Y1 Cd1 34.57(16) . .
O1 Y1 Cd1 83.4(3) 1_554 .
O2 Y1 Cd1 147.43(14) . .
O5 Y1 Cd1 73.9(2) 2 .
O5 Y1 Cd1 130.0(2) . .
O2 Y1 Cd1 99.7(3) 1_556 .
Y1 Y1 Cd1 63.23(3) 1_556 .
Y1 Y1 Cd1 116.77(3) 1_554 .
O1 Y1 Cd1 34.57(16) . 2
O1 Y1 Cd1 83.4(3) 1_554 2
O2 Y1 Cd1 147.43(14) . 2
O5 Y1 Cd1 130.0(2) 2 2
O5 Y1 Cd1 73.9(2) . 2
O2 Y1 Cd1 99.7(3) 1_556 2
Y1 Y1 Cd1 63.23(3) 1_556 2
Y1 Y1 Cd1 116.77(3) 1_554 2
Cd1 Y1 Cd1 57.40(4) . 2
O1 Y1 Cd1 84.9(3) . 2_554
O1 Y1 Cd1 33.18(17) 1_554 2_554
O2 Y1 Cd1 98.7(3) . 2_554
O5 Y1 Cd1 133.7(2) 2 2_554
O5 Y1 Cd1 77.8(2) . 2_554
O2 Y1 Cd1 148.46(14) 1_556 2_554
Y1 Y1 Cd1 118.82(3) 1_556 2_554
Y1 Y1 Cd1 61.18(3) 1_554 2_554
Cd1 Y1 Cd1 83.54(4) . 2_554
Cd1 Y1 Cd1 55.60(2) 2 2_554
O1 Y1 Cd1 84.9(3) . 1_554
O1 Y1 Cd1 33.18(17) 1_554 1_554
O2 Y1 Cd1 98.7(3) . 1_554
O5 Y1 Cd1 77.8(2) 2 1_554
O5 Y1 Cd1 133.7(2) . 1_554
O2 Y1 Cd1 148.46(14) 1_556 1_554
Y1 Y1 Cd1 118.82(3) 1_556 1_554
Y1 Y1 Cd1 61.18(3) 1_554 1_554
Cd1 Y1 Cd1 55.60(2) . 1_554
Cd1 Y1 Cd1 83.54(4) 2 1_554
Cd1 Y1 Cd1 56.23(4) 2_554 1_554
Y1 O1 Y1 102.6(5) . 1_556
Y1 O1 Cd1 111.5(4) . .
Y1 O1 Cd1 113.8(4) 1_556 .
Y1 O1 Cd1 111.5(4) . 2
Y1 O1 Cd1 113.8(4) 1_556 2
Cd1 O1 Cd1 103.9(5) . 2
B1 O2 Y1 126.3(11) . .
B1 O2 Y1 138.6(11) . 1_554
Y1 O2 Y1 95.1(5) . 1_554
B2 O3 Cd1 141.4(11) . .
B2 O3 Cd1 107.6(10) . 1_556
Cd1 O3 Cd1 97.0(5) . 1_556
B2 O3 Cd2 88.9(10) . 3_456
Cd1 O3 Cd2 97.8(4) . 3_456
Cd1 O3 Cd2 129.9(5) 1_556 3_456
B1 O4 Cd2 106.1(9) 1_456 2_456
B1 O4 Cd1 124.3(9) 1_456 1_556
Cd2 O4 Cd1 108.0(4) 2_456 1_556
B1 O4 Cd1 118.1(10) 1_456 .
Cd2 O4 Cd1 101.9(4) 2_456 .
Cd1 O4 Cd1 96.3(3) 1_556 .
B2 O5 Cd2 102.2(8) 2_554 1_556
B2 O5 Cd2 113.5(9) 2_554 .
Cd2 O5 Cd2 98.0(3) 1_556 .
B2 O5 Y1 113.6(9) 2_554 .
Cd2 O5 Y1 117.6(4) 1_556 .
Cd2 O5 Y1 110.9(4) . .
B2 O6 Cd1 135.6(11) 4_454 .
B2 O6 Cd2 122.5(11) 4_454 2_456
Cd1 O6 Cd2 99.5(5) . 2_456
O2 B1 O4 119.8(8) . 1_654
O2 B1 O4 119.8(8) . 2_654
O4 B1 O4 120.4(17) 1_654 2_654
O3 B2 O6 118.3(15) . 4_556
O3 B2 O5 121.7(14) . 2_556
O6 B2 O5 119.7(13) 4_556 2_556
O3 B2 Cd2 61.2(8) . 3_456
O6 B2 Cd2 74.5(9) 4_556 3_456
O5 B2 Cd2 143.1(10) 2_556 3_456

loop_
_geom_bond_atom_site_label_1
_geom_bond_atom_site_label_2
_geom_bond_distance
_geom_bond_site_symmetry_2
Cd1 O1 2.247(8) .
Cd1 O3 2.300(12) .
Cd1 O6 2.314(14) .
Cd1 O4 2.323(8) 1_554
Cd1 O3 2.335(13) 1_554
Cd1 O4 2.336(9) .
Cd1 Cd1 3.4706(4) 1_554
Cd1 Cd1 3.4706(4) 1_556
Cd1 Y1 3.6852(17) .
Cd1 Y1 3.7555(16) 1_556
Cd2 O4 2.251(10) 2_654
Cd2 O5 2.276(9) 1_554
Cd2 O5 2.324(10) .
Cd2 O6 2.351(14) 2_654
Cd2 O3 2.402(12) 3_544
Cd2 B2 2.740(17) 3_544
Cd2 Cd2 3.4706(4) 1_554
Cd2 Cd2 3.4706(4) 1_556
Y1 O1 2.212(13) .
Y1 O1 2.235(12) 1_554
Y1 O2 2.329(13) .
Y1 O5 2.346(10) 2
Y1 O5 2.346(10) .
Y1 O2 2.376(13) 1_556
Y1 Y1 3.4706(4) 1_556
Y1 Y1 3.4706(4) 1_554
Y1 Cd1 3.6852(17) 2
Y1 Cd1 3.7555(16) 2_554
Y1 Cd1 3.7555(16) 1_554
O1 Y1 2.235(12) 1_556
O1 Cd1 2.247(8) 2
O2 B1 1.35(3) .
O2 Y1 2.376(13) 1_554
O3 B2 1.368(19) .
O3 Cd1 2.335(13) 1_556
O3 Cd2 2.402(12) 3_456
O4 B1 1.389(14) 1_456
O4 Cd2 2.251(10) 2_456
O4 Cd1 2.323(8) 1_556
O5 B2 1.39(2) 2_554
O5 Cd2 2.276(9) 1_556
O6 B2 1.37(2) 4_454
O6 Cd2 2.351(14) 2_456
B1 O4 1.389(14) 1_654
B1 O4 1.389(14) 2_654
B2 O6 1.37(2) 4_556
B2 O5 1.39(2) 2_556
B2 Cd2 2.740(17) 3_456
